data_7122970
loop_
_publ_author_name
'Roy, Tony'
'Gaykar, Rahul Nivrutti'
'Bhattacharjee, Subrata'
'Biju, Akkattu T.'

_publ_section_title
;
 The aryne Sommelet-Hauser rearrangement
;
_journal_name_full 'Chemical Communications'
_journal_paper_doi 10.1039/C9CC00629J
_journal_year 2019
_chemical_formula_moiety 'C21 H24 N2 O2'
_chemical_formula_sum 'C21 H24 N2 O2'
_chemical_formula_weight 336.42
_chemical_name_systematic
;
 ?
;
_space_group_crystal_system monoclinic
_space_group_IT_number 14
_space_group_name_Hall '-P 2yn'
_space_group_name_H-M_alt 'P 1 21/n 1'
_symmetry_space_group_name_Hall '-P 2yn'
_symmetry_space_group_name_H-M 'P 1 21/n 1'
_atom_sites_solution_hydrogens geom
_audit_creation_method SHELXL-2013
_audit_update_record
;
2018-09-09 deposited with the CCDC.
2019-02-12 downloaded from the CCDC.
;
_cell_angle_alpha 90
_cell_angle_beta 98.717(5)
_cell_angle_gamma 90
_cell_formula_units_Z 4
_cell_length_a 9.1707(14)
_cell_length_b 11.2534(18)
_cell_length_c 19.035(3)
_cell_measurement_reflns_used 60101
_cell_measurement_temperature 296(2)
_cell_measurement_theta_max 27.6
_cell_measurement_theta_min 2.9
_cell_volume 1941.8(5)
_computing_structure_refinement 'SHELXL-2013 (Sheldrick, 2013)'
_diffrn_ambient_temperature 296(2)
_diffrn_measured_fraction_theta_full 0.999
_diffrn_measured_fraction_theta_max 0.997
_diffrn_measurement_device_type 'Bruker APEX-III CCD'
_diffrn_radiation_type MoK\a
_diffrn_radiation_wavelength 0.71073
_diffrn_reflns_av_R_equivalents 0.0383
_diffrn_reflns_av_unetI/netI 0.0186
_diffrn_reflns_Laue_measured_fraction_full 0.999
_diffrn_reflns_Laue_measured_fraction_max 0.997
_diffrn_reflns_limit_h_max 11
_diffrn_reflns_limit_h_min -11
_diffrn_reflns_limit_k_max 14
_diffrn_reflns_limit_k_min -14
_diffrn_reflns_limit_l_max 24
_diffrn_reflns_limit_l_min -24
_diffrn_reflns_number 60101
_diffrn_reflns_point_group_measured_fraction_full 0.999
_diffrn_reflns_point_group_measured_fraction_max 0.997
_diffrn_reflns_theta_full 25.242
_diffrn_reflns_theta_max 27.587
_diffrn_reflns_theta_min 2.885
_exptl_absorpt_coefficient_mu 0.074
_exptl_absorpt_correction_T_max 0.992
_exptl_absorpt_correction_T_min 0.988
_exptl_absorpt_correction_type empirical
_exptl_absorpt_process_details SADABS
_exptl_crystal_colour Colorless
_exptl_crystal_density_diffrn 1.151
_exptl_crystal_description Block
_exptl_crystal_F_000 720
_exptl_crystal_size_max 0.25
_exptl_crystal_size_mid 0.15
_exptl_crystal_size_min 0.12
_refine_diff_density_max 0.187
_refine_diff_density_min -0.128
_refine_diff_density_rms 0.036
_refine_ls_extinction_method none
_refine_ls_goodness_of_fit_ref 1.360
_refine_ls_hydrogen_treatment constr
_refine_ls_matrix_type full
_refine_ls_number_parameters 231
_refine_ls_number_reflns 4473
_refine_ls_number_restraints 0
_refine_ls_restrained_S_all 1.360
_refine_ls_R_factor_all 0.0852
_refine_ls_R_factor_gt 0.0590
_refine_ls_shift/su_max 0.000
_refine_ls_shift/su_mean 0.000
_refine_ls_structure_factor_coef Fsqd
_refine_ls_weighting_details 'w=1/[\s^2^(Fo^2^)+(0.1000P)^2^] where P=(Fo^2^+2Fc^2^)/3'
_refine_ls_weighting_scheme calc
_refine_ls_wR_factor_gt 0.1847
_refine_ls_wR_factor_ref 0.1998
_reflns_Friedel_coverage 0.000
_reflns_number_gt 3165
_reflns_number_total 4473
_reflns_threshold_expression 'I > 2\s(I)'
_cod_data_source_file c9cc00629j2.cif
_cod_data_source_block shelx
_cod_original_cell_volume 1941.7(5)
_cod_database_code 7122970
_shelx_space_group_comment
;
The symmetry employed for this shelxl refinement is uniquely defined
by the following loop, which should always be used as a source of
symmetry information in preference to the above space-group names.
They are only intended as comments.
;
_shelx_estimated_absorpt_t_min 0.987
_shelx_estimated_absorpt_t_max 0.991
_shelxl_version_number 2013-4

loop_
_space_group_symop_operation_xyz
'x, y, z'
'-x+1/2, y+1/2, -z+1/2'
'-x, -y, -z'
'x-1/2, -y-1/2, z-1/2'

loop_
_atom_site_label
_atom_site_type_symbol
_atom_site_fract_x
_atom_site_fract_y
_atom_site_fract_z
_atom_site_U_iso_or_equiv
_atom_site_adp_type
_atom_site_occupancy
_atom_site_site_symmetry_order
_atom_site_calc_flag
_atom_site_refinement_flags_posn
_atom_site_refinement_flags_adp
O1 O 0.47448(11) 0.15845(10) 0.35271(6) 0.0536(3) Uani 1 1 d . .
O2 O 0.51138(15) 0.17271(12) 0.47195(7) 0.0744(4) Uani 1 1 d . .
N1 N 0.18864(14) 0.21152(12) 0.34547(6) 0.0497(4) Uani 1 1 d . .
N2 N 0.7231(3) 0.64928(17) 0.40371(11) 0.0948(6) Uani 1 1 d . .
C1 C 0.6004(3) -0.0293(2) 0.38508(14) 0.1029(8) Uani 1 1 d . .
H4 H 0.6127 -0.0155 0.4354 0.154 Uiso 1 1 calc R U
H5 H 0.6773 -0.0811 0.3743 0.154 Uiso 1 1 calc R U
H1 H 0.5062 -0.0657 0.3699 0.154 Uiso 1 1 calc R U
C2 C 0.60857(19) 0.08837(16) 0.34651(10) 0.0617(5) Uani 1 1 d . .
C3 C 0.43924(17) 0.19013(13) 0.41473(9) 0.0499(4) Uani 1 1 d . .
C4 C 0.29097(16) 0.25419(13) 0.40561(8) 0.0486(4) Uani 1 1 d . .
H9 H 0.2466 0.2348 0.4479 0.058 Uiso 1 1 calc R U
C5 C 0.13337(15) 0.09573(14) 0.34925(8) 0.0473(4) Uani 1 1 d . .
C6 C 0.1403(2) 0.03413(17) 0.41195(10) 0.0664(5) Uani 1 1 d . .
H11 H 0.1907 0.0671 0.4535 0.080 Uiso 1 1 calc R U
C7 C 0.0737(2) -0.07668(17) 0.41466(12) 0.0784(6) Uani 1 1 d . .
H10 H 0.0779 -0.1153 0.4581 0.094 Uiso 1 1 calc R U
C8 C 0.0020(2) -0.12955(17) 0.35442(12) 0.0733(6) Uani 1 1 d . .
H2 H -0.0430 -0.2033 0.3562 0.088 Uiso 1 1 calc R U
C9 C 0.5958(3) 0.0697(2) 0.26728(12) 0.1054(9) Uani 1 1 d . .
H3 H 0.5043 0.0304 0.2502 0.158 Uiso 1 1 calc R U
H24 H 0.6765 0.0217 0.2571 0.158 Uiso 1 1 calc R U
H23 H 0.5983 0.1453 0.2441 0.158 Uiso 1 1 calc R U
C10 C 0.7428(2) 0.1597(2) 0.37512(17) 0.1045(8) Uani 1 1 d . .
H7 H 0.7424 0.2329 0.3492 0.157 Uiso 1 1 calc R U
H8 H 0.8299 0.1152 0.3700 0.157 Uiso 1 1 calc R U
H6 H 0.7419 0.1766 0.4245 0.157 Uiso 1 1 calc R U
C11 C 0.0629(2) 0.03934(16) 0.28823(10) 0.0636(5) Uani 1 1 d . .
H13 H 0.0591 0.0765 0.2443 0.076 Uiso 1 1 calc R U
C12 C -0.0011(2) -0.07086(17) 0.29211(11) 0.0745(6) Uani 1 1 d . .
H12 H -0.0479 -0.1061 0.2505 0.089 Uiso 1 1 calc R U
C13 C 0.1960(2) 0.26200(17) 0.27582(9) 0.0641(5) Uani 1 1 d . .
H15 H 0.2569 0.2127 0.2510 0.096 Uiso 1 1 calc R U
H16 H 0.2376 0.3404 0.2813 0.096 Uiso 1 1 calc R U
H14 H 0.0985 0.2663 0.2492 0.096 Uiso 1 1 calc R U
C14 C 0.30931(17) 0.38867(14) 0.40612(8) 0.0500(4) Uani 1 1 d . .
C15 C 0.1886(2) 0.46229(16) 0.41289(9) 0.0607(5) Uani 1 1 d . .
C16 C 0.2096(2) 0.58301(16) 0.41595(10) 0.0708(5) Uani 1 1 d . .
H17 H 0.1293 0.6319 0.4197 0.085 Uiso 1 1 calc R U
C17 C 0.3445(2) 0.63450(16) 0.41370(9) 0.0672(5) Uani 1 1 d . .
H18 H 0.3556 0.7166 0.4164 0.081 Uiso 1 1 calc R U
C18 C 0.4637(2) 0.56214(15) 0.40741(8) 0.0570(5) Uani 1 1 d . .
C19 C 0.6082(3) 0.61101(17) 0.40552(10) 0.0700(5) Uani 1 1 d . .
C20 C 0.44517(18) 0.43981(14) 0.40327(8) 0.0522(4) Uani 1 1 d . .
H19 H 0.5254 0.3916 0.3985 0.063 Uiso 1 1 calc R U
C21 C 0.0387(2) 0.4115(2) 0.41864(12) 0.0836(6) Uani 1 1 d . .
H22 H -0.0293 0.4751 0.4227 0.125 Uiso 1 1 calc R U
H21 H 0.0456 0.3616 0.4599 0.125 Uiso 1 1 calc R U
H20 H 0.0043 0.3655 0.3769 0.125 Uiso 1 1 calc R U

loop_
_atom_site_aniso_label
_atom_site_aniso_U_11
_atom_site_aniso_U_22
_atom_site_aniso_U_33
_atom_site_aniso_U_23
_atom_site_aniso_U_13
_atom_site_aniso_U_12
O1 0.0483(6) 0.0594(7) 0.0521(7) 0.0018(5) 0.0048(5) 0.0082(5)
O2 0.0780(9) 0.0834(9) 0.0551(8) -0.0012(6) -0.0111(6) 0.0103(7)
N1 0.0502(7) 0.0533(8) 0.0444(7) -0.0007(6) 0.0030(6) -0.0020(6)
N2 0.0979(14) 0.0774(12) 0.1106(16) 0.0024(10) 0.0205(12) -0.0287(11)
C1 0.130(2) 0.0611(13) 0.122(2) 0.0192(13) 0.0346(17) 0.0260(13)
C2 0.0558(10) 0.0576(10) 0.0719(12) 0.0050(9) 0.0100(8) 0.0138(8)
C3 0.0532(9) 0.0444(9) 0.0498(9) 0.0018(7) 0.0006(7) -0.0075(7)
C4 0.0507(9) 0.0528(9) 0.0421(8) 0.0005(7) 0.0061(6) -0.0039(7)
C5 0.0379(8) 0.0472(9) 0.0570(9) -0.0035(7) 0.0081(6) 0.0040(6)
C6 0.0683(11) 0.0611(11) 0.0647(11) 0.0030(9) -0.0062(8) -0.0109(9)
C7 0.0872(14) 0.0622(12) 0.0838(14) 0.0147(10) 0.0065(11) -0.0069(11)
C8 0.0738(12) 0.0483(10) 0.0974(16) -0.0056(10) 0.0120(11) -0.0062(9)
C9 0.1112(19) 0.132(2) 0.0786(15) 0.0008(14) 0.0309(13) 0.0518(17)
C10 0.0518(12) 0.1115(19) 0.151(2) -0.0163(16) 0.0169(13) 0.0046(11)
C11 0.0722(11) 0.0633(11) 0.0564(10) -0.0119(8) 0.0126(8) -0.0086(9)
C12 0.0814(13) 0.0625(12) 0.0786(14) -0.0234(10) 0.0089(10) -0.0113(10)
C13 0.0727(12) 0.0674(11) 0.0494(10) 0.0073(8) 0.0004(8) -0.0088(9)
C14 0.0567(10) 0.0482(9) 0.0447(8) -0.0043(7) 0.0067(7) -0.0003(7)
C15 0.0622(10) 0.0612(11) 0.0579(10) -0.0083(8) 0.0065(8) 0.0068(8)
C16 0.0804(13) 0.0575(11) 0.0731(12) -0.0087(9) 0.0075(10) 0.0149(10)
C17 0.0955(15) 0.0461(9) 0.0572(11) -0.0040(8) 0.0023(10) 0.0029(10)
C18 0.0769(12) 0.0510(10) 0.0415(9) 0.0000(7) 0.0042(8) -0.0093(8)
C19 0.0947(15) 0.0540(10) 0.0610(12) 0.0007(8) 0.0104(10) -0.0160(10)
C20 0.0603(10) 0.0489(9) 0.0476(9) 0.0000(7) 0.0090(7) 0.0001(7)
C21 0.0607(12) 0.0861(14) 0.1076(17) -0.0155(12) 0.0241(11) 0.0084(10)

loop_
_atom_type_symbol
_atom_type_description
_atom_type_scat_dispersion_real
_atom_type_scat_dispersion_imag
_atom_type_scat_source
C C 0.0033 0.0016 'International Tables Vol C Tables 4.2.6.8 and 6.1.1.4'
H H 0.0000 0.0000 'International Tables Vol C Tables 4.2.6.8 and 6.1.1.4'
N N 0.0061 0.0033 'International Tables Vol C Tables 4.2.6.8 and 6.1.1.4'
O O 0.0106 0.0060 'International Tables Vol C Tables 4.2.6.8 and 6.1.1.4'

loop_
_geom_angle_atom_site_label_1
_geom_angle_atom_site_label_2
_geom_angle_atom_site_label_3
_geom_angle
C3 O1 C2 122.29(12)
C5 N1 C4 117.59(12)
C5 N1 C13 118.46(13)
C4 N1 C13 118.52(13)
C2 C1 H4 109.5
C2 C1 H5 109.5
H4 C1 H5 109.5
C2 C1 H1 109.5
H4 C1 H1 109.5
H5 C1 H1 109.5
O1 C2 C10 109.37(15)
O1 C2 C9 102.34(14)
C10 C2 C9 111.9(2)
O1 C2 C1 108.86(15)
C10 C2 C1 112.82(19)
C9 C2 C1 111.04(18)
O2 C3 O1 126.24(16)
O2 C3 C4 122.61(15)
O1 C3 C4 111.15(13)
N1 C4 C14 113.10(12)
N1 C4 C3 113.14(12)
C14 C4 C3 111.92(12)
N1 C4 H9 106.0
C14 C4 H9 106.0
C3 C4 H9 106.0
C6 C5 C11 116.69(16)
C6 C5 N1 122.91(14)
C11 C5 N1 120.36(14)
C5 C6 C7 121.40(17)
C5 C6 H11 119.3
C7 C6 H11 119.3
C8 C7 C6 121.05(18)
C8 C7 H10 119.5
C6 C7 H10 119.5
C12 C8 C7 117.75(18)
C12 C8 H2 121.1
C7 C8 H2 121.1
C2 C9 H3 109.5
C2 C9 H24 109.5
H3 C9 H24 109.5
C2 C9 H23 109.5
H3 C9 H23 109.5
H24 C9 H23 109.5
C2 C10 H7 109.5
C2 C10 H8 109.5
H7 C10 H8 109.5
C2 C10 H6 109.5
H7 C10 H6 109.5
H8 C10 H6 109.5
C12 C11 C5 120.83(17)
C12 C11 H13 119.6
C5 C11 H13 119.6
C8 C12 C11 122.21(18)
C8 C12 H12 118.9
C11 C12 H12 118.9
N1 C13 H15 109.5
N1 C13 H16 109.5
H15 C13 H16 109.5
N1 C13 H14 109.5
H15 C13 H14 109.5
H16 C13 H14 109.5
C20 C14 C15 119.11(15)
C20 C14 C4 120.89(14)
C15 C14 C4 119.93(14)
C16 C15 C14 118.69(17)
C16 C15 C21 119.74(17)
C14 C15 C21 121.55(17)
C17 C16 C15 122.55(18)
C17 C16 H17 118.7
C15 C16 H17 118.7
C16 C17 C18 118.84(17)
C16 C17 H18 120.6
C18 C17 H18 120.6
C17 C18 C20 119.82(16)
C17 C18 C19 121.32(16)
C20 C18 C19 118.86(16)
N2 C19 C18 179.6(2)
C14 C20 C18 120.98(15)
C14 C20 H19 119.5
C18 C20 H19 119.5
C15 C21 H22 109.5
C15 C21 H21 109.5
H22 C21 H21 109.5
C15 C21 H20 109.5
H22 C21 H20 109.5
H21 C21 H20 109.5

loop_
_geom_bond_atom_site_label_1
_geom_bond_atom_site_label_2
_geom_bond_distance
O1 C3 1.3193(19)
O1 C2 1.4806(19)
O2 C3 1.2017(19)
N1 C5 1.404(2)
N1 C4 1.4478(18)
N1 C13 1.453(2)
N2 C19 1.143(3)
C1 C2 1.522(3)
C1 H4 0.9600
C1 H5 0.9600
C1 H1 0.9600
C2 C10 1.501(3)
C2 C9 1.510(3)
C3 C4 1.526(2)
C4 C14 1.523(2)
C4 H9 0.9800
C5 C6 1.373(2)
C5 C11 1.393(2)
C6 C7 1.393(3)
C6 H11 0.9300
C7 C8 1.368(3)
C7 H10 0.9300
C8 C12 1.354(3)
C8 H2 0.9300
C9 H3 0.9600
C9 H24 0.9600
C9 H23 0.9600
C10 H7 0.9600
C10 H8 0.9600
C10 H6 0.9600
C11 C12 1.379(3)
C11 H13 0.9300
C12 H12 0.9300
C13 H15 0.9600
C13 H16 0.9600
C13 H14 0.9600
C14 C20 1.381(2)
C14 C15 1.405(2)
C15 C16 1.372(2)
C15 C21 1.508(3)
C16 C17 1.373(3)
C16 H17 0.9300
C17 C18 1.383(3)
C17 H18 0.9300
C18 C20 1.388(2)
C18 C19 1.440(3)
C20 H19 0.9300
C21 H22 0.9600
C21 H21 0.9600
C21 H20 0.9600

loop_
_geom_torsion_atom_site_label_1
_geom_torsion_atom_site_label_2
_geom_torsion_atom_site_label_3
_geom_torsion_atom_site_label_4
_geom_torsion
C3 O1 C2 C10 -64.1(2)
C3 O1 C2 C9 177.12(17)
C3 O1 C2 C1 59.5(2)
C2 O1 C3 O2 3.9(2)
C2 O1 C3 C4 -176.19(13)
C5 N1 C4 C14 -163.31(12)
C13 N1 C4 C14 43.06(19)
C5 N1 C4 C3 68.11(17)
C13 N1 C4 C3 -85.52(17)
O2 C3 C4 N1 -147.41(15)
O1 C3 C4 N1 32.70(17)
O2 C3 C4 C14 83.40(18)
O1 C3 C4 C14 -96.48(14)
C4 N1 C5 C6 17.2(2)
C13 N1 C5 C6 170.87(16)
C4 N1 C5 C11 -165.12(14)
C13 N1 C5 C11 -11.5(2)
C11 C5 C6 C7 -3.1(3)
N1 C5 C6 C7 174.61(17)
C5 C6 C7 C8 1.8(3)
C6 C7 C8 C12 0.4(3)
C6 C5 C11 C12 2.5(3)
N1 C5 C11 C12 -175.30(16)
C7 C8 C12 C11 -1.0(3)
C5 C11 C12 C8 -0.5(3)
N1 C4 C14 C20 -119.30(15)
C3 C4 C14 C20 9.91(19)
N1 C4 C14 C15 63.71(18)
C3 C4 C14 C15 -167.09(14)
C20 C14 C15 C16 0.5(2)
C4 C14 C15 C16 177.52(15)
C20 C14 C15 C21 -178.01(16)
C4 C14 C15 C21 -1.0(2)
C14 C15 C16 C17 -1.0(3)
C21 C15 C16 C17 177.51(18)
C15 C16 C17 C18 0.7(3)
C16 C17 C18 C20 0.2(2)
C16 C17 C18 C19 -179.35(17)
C15 C14 C20 C18 0.4(2)
C4 C14 C20 C18 -176.65(13)
C17 C18 C20 C14 -0.7(2)
C19 C18 C20 C14 178.86(15)
